data_4029124
loop_
_publ_author_name
'Singleton, Michael L.'
'Castellucci, Nicola'
'Massip, St\'ephane'
'Kauffmann, Brice'
'Ferrand, Yann'
'Huc, Ivan'

_publ_section_title
;
 Synthesis of 1,8-diazaanthracenes as building blocks for internally
 functionalized aromatic oligoamide foldamers.
;
_journal_issue 5
_journal_name_full 'The Journal of organic chemistry'
_journal_page_first 2115
_journal_page_last 2122
_journal_paper_doi 10.1021/jo402852m
_journal_volume 79
_journal_year 2014
_chemical_formula_sum 'C25 H29 N5 O6'
_chemical_formula_weight 495.53
_chemical_name_systematic
; 
 ? 
;
_space_group_IT_number 2
_symmetry_cell_setting triclinic
_symmetry_space_group_name_Hall '-P 1'
_symmetry_space_group_name_H-M 'P -1'
_atom_sites_solution_hydrogens geom
_atom_sites_solution_primary direct
_atom_sites_solution_secondary difmap
_audit_creation_method SHELXL-97
_cell_angle_alpha 96.672(6)
_cell_angle_beta 91.767(7)
_cell_angle_gamma 101.295(6)
_cell_formula_units_Z 2
_cell_length_a 10.0459(9)
_cell_length_b 10.3718(9)
_cell_length_c 12.8237(11)
_cell_measurement_reflns_used 3894
_cell_measurement_temperature 113(2)
_cell_measurement_theta_max 71.98
_cell_measurement_theta_min 6.77
_cell_volume 1299.4(2)
_computing_cell_refinement 'CrystalClear (Rigaku/MSC Inc., 2005)'
_computing_data_collection 'CrystalClear (Rigaku/MSC Inc., 2005)'
_computing_data_reduction 'CrystalClear (Rigaku/MSC Inc., 2005)'
_computing_structure_refinement 'SHELXL (Sheldrick, 2008)'
_computing_structure_solution 'SHELXS (Sheldrick, 2008)'
_diffrn_ambient_temperature 113(2)
_diffrn_measured_fraction_theta_full 0.906
_diffrn_measured_fraction_theta_max 0.906
_diffrn_measurement_device_type 'Rigaku RAXIS Rapid'
_diffrn_measurement_method \w-scans
_diffrn_radiation_monochromator confocal
_diffrn_radiation_source 'micro-focus rotating anode'
_diffrn_radiation_type CuK\a
_diffrn_radiation_wavelength 1.54178
_diffrn_reflns_av_R_equivalents 0.0560
_diffrn_reflns_av_sigmaI/netI 0.0350
_diffrn_reflns_limit_h_max 12
_diffrn_reflns_limit_h_min -12
_diffrn_reflns_limit_k_max 12
_diffrn_reflns_limit_k_min -12
_diffrn_reflns_limit_l_max 15
_diffrn_reflns_limit_l_min -15
_diffrn_reflns_number 18437
_diffrn_reflns_theta_full 71.98
_diffrn_reflns_theta_max 71.98
_diffrn_reflns_theta_min 6.77
_exptl_absorpt_coefficient_mu 0.763
_exptl_absorpt_correction_T_max 0.9629
_exptl_absorpt_correction_T_min 0.8942
_exptl_absorpt_correction_type multi-scan
_exptl_absorpt_process_details 'CrystalClear (Rigaku/MSC Inc., 2005)'
_exptl_crystal_colour orange
_exptl_crystal_density_diffrn 1.266
_exptl_crystal_density_method 'not measured'
_exptl_crystal_description plate
_exptl_crystal_F_000 524
_exptl_crystal_size_max 0.15
_exptl_crystal_size_mid 0.10
_exptl_crystal_size_min 0.05
_refine_diff_density_max 0.485
_refine_diff_density_min -0.366
_refine_diff_density_rms 0.105
_refine_ls_extinction_method none
_refine_ls_goodness_of_fit_ref 1.055
_refine_ls_hydrogen_treatment constr
_refine_ls_matrix_type full
_refine_ls_number_parameters 331
_refine_ls_number_reflns 4631
_refine_ls_number_restraints 0
_refine_ls_restrained_S_all 1.055
_refine_ls_R_factor_all 0.0721
_refine_ls_R_factor_gt 0.0673
_refine_ls_shift/su_max 0.000
_refine_ls_shift/su_mean 0.000
_refine_ls_structure_factor_coef Fsqd
_refine_ls_weighting_details 'calc w=1/[\s^2^(Fo^2^)+(0.0854P)^2^+0.4168P] where P=(Fo^2^+2Fc^2^)/3'
_refine_ls_weighting_scheme calc
_refine_ls_wR_factor_gt 0.1535
_refine_ls_wR_factor_ref 0.1569
_reflns_number_gt 3894
_reflns_number_total 4631
_reflns_threshold_expression >2sigma(I)
_cod_data_source_file jo402852m_si_003.cif
_cod_data_source_block ms_a-ch2n3
_cod_original_sg_symbol_H-M P-1
_cod_database_code 4029124

loop_
_symmetry_equiv_pos_as_xyz
'x, y, z'
'-x, -y, -z'

loop_
_atom_site_label
_atom_site_type_symbol
_atom_site_fract_x
_atom_site_fract_y
_atom_site_fract_z
_atom_site_U_iso_or_equiv
_atom_site_adp_type
_atom_site_occupancy
_atom_site_symmetry_multiplicity
_atom_site_calc_flag
_atom_site_refinement_flags
N1 N 0.25396(14) 0.51410(13) 0.59020(11) 0.0317(3) Uani 1 1 d .
C2 C 0.32507(16) 0.42613(15) 0.54124(13) 0.0300(4) Uani 1 1 d .
C3 C 0.40573(16) 0.36685(15) 0.60534(13) 0.0311(4) Uani 1 1 d .
C4 C 0.48253(16) 0.27784(15) 0.55911(13) 0.0299(4) Uani 1 1 d .
N5 N 0.56399(14) 0.22580(13) 0.62429(11) 0.0323(3) Uani 1 1 d .
C6 C 0.63677(16) 0.14575(15) 0.57846(13) 0.0322(4) Uani 1 1 d .
C7 C 0.63666(17) 0.10555(15) 0.46937(14) 0.0333(4) Uani 1 1 d .
H7 H 0.6917 0.0459 0.4426 0.040 Uiso 1 1 calc R
C8 C 0.55520(17) 0.15471(15) 0.40340(13) 0.0325(4) Uani 1 1 d .
C9 C 0.47502(16) 0.24651(15) 0.44716(13) 0.0307(4) Uani 1 1 d .
C10 C 0.39535(17) 0.30451(15) 0.38425(13) 0.0322(4) Uani 1 1 d .
H10 H 0.3912 0.2827 0.3100 0.039 Uiso 1 1 calc R
C11 C 0.32114(16) 0.39492(15) 0.42951(13) 0.0306(4) Uani 1 1 d .
C12 C 0.23948(17) 0.46019(16) 0.36811(13) 0.0330(4) Uani 1 1 d .
C13 C 0.16930(17) 0.54750(16) 0.41806(13) 0.0336(4) Uani 1 1 d .
H13 H 0.1138 0.5914 0.3792 0.040 Uiso 1 1 calc R
C14 C 0.18161(16) 0.57076(15) 0.52935(13) 0.0316(4) Uani 1 1 d .
C15 C 0.72971(17) 0.08992(16) 0.64768(14) 0.0356(4) Uani 1 1 d .
O16 O 0.79545(14) 0.01109(13) 0.61368(11) 0.0480(4) Uani 1 1 d .
O17 O 0.73128(13) 0.13704(12) 0.74892(10) 0.0433(3) Uani 1 1 d .
C18 C 0.8167(2) 0.0828(2) 0.81719(16) 0.0547(5) Uani 1 1 d .
H18A H 0.7813 -0.0124 0.8158 0.082 Uiso 1 1 calc R
H18B H 0.8175 0.1269 0.8891 0.082 Uiso 1 1 calc R
H18C H 0.9095 0.0972 0.7930 0.082 Uiso 1 1 calc R
O19 O 0.54081(12) 0.12551(11) 0.29840(9) 0.0380(3) Uani 1 1 d .
C20 C 0.62772(19) 0.04421(17) 0.24776(14) 0.0385(4) Uani 1 1 d .
H20A H 0.6037 -0.0471 0.2665 0.046 Uiso 1 1 calc R
H20B H 0.7240 0.0811 0.2707 0.046 Uiso 1 1 calc R
C21 C 0.6069(2) 0.04343(18) 0.13054(14) 0.0441(5) Uani 1 1 d .
H21 H 0.5094 0.0044 0.1093 0.053 Uiso 1 1 calc R
C22 C 0.6404(2) 0.1835(2) 0.09938(16) 0.0557(6) Uani 1 1 d .
H22A H 0.5812 0.2373 0.1348 0.084 Uiso 1 1 calc R
H22B H 0.6260 0.1796 0.0231 0.084 Uiso 1 1 calc R
H22C H 0.7356 0.2234 0.1203 0.084 Uiso 1 1 calc R
C23 C 0.6952(3) -0.0453(2) 0.07567(16) 0.0627(7) Uani 1 1 d .
H23A H 0.7911 -0.0088 0.0964 0.094 Uiso 1 1 calc R
H23B H 0.6810 -0.0494 -0.0007 0.094 Uiso 1 1 calc R
H23C H 0.6700 -0.1347 0.0961 0.094 Uiso 1 1 calc R
O24 O 0.23963(13) 0.42821(12) 0.26363(9) 0.0397(3) Uani 1 1 d .
C25 C 0.1617(2) 0.49349(19) 0.19740(15) 0.0460(5) Uani 1 1 d .
H25A H 0.1972 0.5904 0.2081 0.055 Uiso 1 1 calc R
H25B H 0.0652 0.4767 0.2153 0.055 Uiso 1 1 calc R
C26 C 0.1737(2) 0.4390(2) 0.08432(16) 0.0547(5) Uani 1 1 d .
H26 H 0.1207 0.4864 0.0398 0.066 Uiso 1 1 calc R
C27 C 0.3188(3) 0.4674(3) 0.05153(18) 0.0739(7) Uani 1 1 d .
H27A H 0.3561 0.5628 0.0660 0.111 Uiso 1 1 calc R
H27B H 0.3208 0.4387 -0.0239 0.111 Uiso 1 1 calc R
H27C H 0.3736 0.4193 0.0912 0.111 Uiso 1 1 calc R
C28 C 0.1075(3) 0.2902(3) 0.06301(19) 0.0696(7) Uani 1 1 d .
H28A H 0.1567 0.2400 0.1053 0.104 Uiso 1 1 calc R
H28B H 0.1113 0.2590 -0.0117 0.104 Uiso 1 1 calc R
H28C H 0.0125 0.2774 0.0819 0.104 Uiso 1 1 calc R
C29 C 0.10988(17) 0.67062(16) 0.58743(14) 0.0346(4) Uani 1 1 d .
O30 O 0.11008(13) 0.69417(12) 0.68109(10) 0.0426(3) Uani 1 1 d .
O31 O 0.04764(12) 0.73073(11) 0.51903(10) 0.0407(3) Uani 1 1 d .
C32 C -0.01947(19) 0.83351(18) 0.56397(17) 0.0465(5) Uani 1 1 d .
H32A H -0.0752 0.8014 0.6206 0.070 Uiso 1 1 calc R
H32B H -0.0776 0.8571 0.5094 0.070 Uiso 1 1 calc R
H32C H 0.0489 0.9118 0.5923 0.070 Uiso 1 1 calc R
C33 C 0.41020(18) 0.40001(18) 0.72267(13) 0.0376(4) Uani 1 1 d .
H33A H 0.5004 0.3940 0.7528 0.045 Uiso 1 1 calc R
H33B H 0.3979 0.4923 0.7403 0.045 Uiso 1 1 calc R
N34 N 0.30232(18) 0.30851(17) 0.77023(12) 0.0509(4) Uani 1 1 d .
N35 N 0.1863(2) 0.31741(19) 0.75164(15) 0.0612(5) Uani 1 1 d .
N36 N 0.0736(2) 0.3132(3) 0.7409(3) 0.1187(12) Uani 1 1 d .

loop_
_atom_site_aniso_label
_atom_site_aniso_U_11
_atom_site_aniso_U_22
_atom_site_aniso_U_33
_atom_site_aniso_U_23
_atom_site_aniso_U_13
_atom_site_aniso_U_12
N1 0.0311(7) 0.0291(7) 0.0352(7) 0.0030(6) 0.0052(6) 0.0070(6)
C2 0.0293(8) 0.0261(7) 0.0344(9) 0.0031(6) 0.0063(7) 0.0047(6)
C3 0.0311(9) 0.0286(8) 0.0335(9) 0.0025(6) 0.0048(7) 0.0057(7)
C4 0.0284(8) 0.0265(7) 0.0345(9) 0.0038(6) 0.0048(7) 0.0045(6)
N5 0.0326(8) 0.0297(7) 0.0358(7) 0.0058(6) 0.0063(6) 0.0079(6)
C6 0.0304(9) 0.0265(8) 0.0402(9) 0.0067(7) 0.0079(7) 0.0049(7)
C7 0.0341(9) 0.0263(7) 0.0412(9) 0.0041(7) 0.0114(8) 0.0086(7)
C8 0.0337(9) 0.0271(8) 0.0359(9) 0.0022(7) 0.0091(7) 0.0040(7)
C9 0.0300(9) 0.0264(7) 0.0353(9) 0.0031(6) 0.0076(7) 0.0045(7)
C10 0.0347(9) 0.0310(8) 0.0303(8) 0.0029(6) 0.0059(7) 0.0048(7)
C11 0.0294(8) 0.0277(8) 0.0345(9) 0.0050(6) 0.0055(7) 0.0040(7)
C12 0.0326(9) 0.0313(8) 0.0348(9) 0.0060(7) 0.0049(7) 0.0041(7)
C13 0.0315(9) 0.0317(8) 0.0391(9) 0.0086(7) 0.0032(7) 0.0078(7)
C14 0.0273(8) 0.0274(8) 0.0400(9) 0.0045(7) 0.0056(7) 0.0044(7)
C15 0.0353(9) 0.0321(8) 0.0419(10) 0.0096(7) 0.0099(8) 0.0089(7)
O16 0.0511(8) 0.0483(7) 0.0532(8) 0.0090(6) 0.0095(6) 0.0282(6)
O17 0.0465(8) 0.0486(7) 0.0409(7) 0.0098(6) 0.0050(6) 0.0214(6)
C18 0.0582(13) 0.0684(13) 0.0473(11) 0.0204(10) 0.0051(10) 0.0284(11)
O19 0.0425(7) 0.0390(6) 0.0346(6) -0.0009(5) 0.0077(5) 0.0153(5)
C20 0.0446(10) 0.0352(9) 0.0390(9) 0.0023(7) 0.0117(8) 0.0161(8)
C21 0.0569(12) 0.0414(10) 0.0369(9) 0.0033(8) 0.0122(9) 0.0162(9)
C22 0.0778(15) 0.0487(11) 0.0469(11) 0.0126(9) 0.0150(11) 0.0223(11)
C23 0.0982(18) 0.0606(13) 0.0424(11) 0.0112(9) 0.0263(12) 0.0419(13)
O24 0.0458(7) 0.0449(7) 0.0323(6) 0.0065(5) 0.0041(6) 0.0174(6)
C25 0.0548(12) 0.0489(11) 0.0397(10) 0.0105(8) 0.0013(9) 0.0207(9)
C26 0.0616(14) 0.0685(14) 0.0373(10) 0.0072(9) -0.0024(10) 0.0214(11)
C27 0.0764(17) 0.107(2) 0.0373(11) 0.0076(12) 0.0093(12) 0.0160(15)
C28 0.0702(16) 0.0815(17) 0.0540(13) -0.0102(12) -0.0042(12) 0.0196(13)
C29 0.0282(9) 0.0285(8) 0.0468(10) 0.0049(7) 0.0051(8) 0.0046(7)
O30 0.0441(8) 0.0419(7) 0.0438(7) -0.0010(6) 0.0082(6) 0.0165(6)
O31 0.0399(7) 0.0349(6) 0.0520(7) 0.0083(5) 0.0087(6) 0.0168(5)
C32 0.0408(10) 0.0368(9) 0.0671(13) 0.0079(9) 0.0121(9) 0.0184(8)
C33 0.0397(10) 0.0434(9) 0.0326(9) 0.0003(7) 0.0020(8) 0.0184(8)
N34 0.0569(11) 0.0640(11) 0.0433(9) 0.0213(8) 0.0165(8) 0.0298(9)
N35 0.0548(12) 0.0743(12) 0.0668(12) 0.0379(10) 0.0198(9) 0.0231(10)
N36 0.0512(14) 0.153(3) 0.178(3) 0.117(2) 0.0275(16) 0.0239(15)

loop_
_atom_type_symbol
_atom_type_description
_atom_type_scat_dispersion_real
_atom_type_scat_dispersion_imag
_atom_type_scat_source
C C 0.0181 0.0091 'International Tables Vol C Tables 4.2.6.8 and 6.1.1.4'
H H 0.0000 0.0000 'International Tables Vol C Tables 4.2.6.8 and 6.1.1.4'
N N 0.0311 0.0180 'International Tables Vol C Tables 4.2.6.8 and 6.1.1.4'
O O 0.0492 0.0322 'International Tables Vol C Tables 4.2.6.8 and 6.1.1.4'

loop_
_geom_angle_atom_site_label_1
_geom_angle_atom_site_label_2
_geom_angle_atom_site_label_3
_geom_angle
C14 N1 C2 116.87(14)
N1 C2 C3 117.56(14)
N1 C2 C11 122.68(15)
C3 C2 C11 119.75(14)
C4 C3 C2 119.86(15)
C4 C3 C33 120.40(15)
C2 C3 C33 119.74(14)
N5 C4 C3 118.07(15)
N5 C4 C9 122.64(14)
C3 C4 C9 119.28(15)
C6 N5 C4 116.49(14)
N5 C6 C7 126.24(15)
N5 C6 C15 117.70(15)
C7 C6 C15 116.07(14)
C8 C7 C6 118.20(14)
O19 C8 C7 126.13(14)
O19 C8 C9 114.79(15)
C7 C8 C9 119.08(15)
C10 C9 C4 120.79(14)
C10 C9 C8 121.88(15)
C4 C9 C8 117.32(15)
C9 C10 C11 120.19(15)
C10 C11 C2 120.10(15)
C10 C11 C12 122.56(15)
C2 C11 C12 117.34(14)
O24 C12 C13 125.61(15)
O24 C12 C11 115.13(14)
C13 C12 C11 119.25(15)
C12 C13 C14 118.25(15)
N1 C14 C13 125.60(14)
N1 C14 C29 114.50(15)
C13 C14 C29 119.88(15)
O16 C15 O17 124.00(16)
O16 C15 C6 122.65(16)
O17 C15 C6 113.35(13)
C15 O17 C18 114.49(14)
C8 O19 C20 117.96(13)
O19 C20 C21 107.47(14)
C20 C21 C22 111.48(16)
C20 C21 C23 108.14(16)
C22 C21 C23 111.48(16)
C12 O24 C25 117.66(13)
O24 C25 C26 108.05(15)
C25 C26 C27 112.17(19)
C25 C26 C28 111.21(18)
C27 C26 C28 112.5(2)
O30 C29 O31 124.63(15)
O30 C29 C14 125.05(16)
O31 C29 C14 110.31(14)
C29 O31 C32 116.17(14)
N34 C33 C3 111.37(15)
N35 N34 C33 116.96(15)
N36 N35 N34 171.7(2)

loop_
_geom_bond_atom_site_label_1
_geom_bond_atom_site_label_2
_geom_bond_distance
N1 C14 1.312(2)
N1 C2 1.3735(19)
C2 C3 1.408(2)
C2 C11 1.429(2)
C3 C4 1.407(2)
C3 C33 1.501(2)
C4 N5 1.377(2)
C4 C9 1.431(2)
N5 C6 1.312(2)
C6 C7 1.412(2)
C6 C15 1.508(2)
C7 C8 1.366(2)
C8 O19 1.342(2)
C8 C9 1.440(2)
C9 C10 1.384(2)
C10 C11 1.395(2)
C11 C12 1.433(2)
C12 O24 1.342(2)
C12 C13 1.368(2)
C13 C14 1.417(2)
C14 C29 1.514(2)
C15 O16 1.2005(19)
C15 O17 1.331(2)
O17 C18 1.441(2)
O19 C20 1.4460(18)
C20 C21 1.510(3)
C21 C22 1.528(3)
C21 C23 1.529(2)
O24 C25 1.447(2)
C25 C26 1.511(3)
C26 C27 1.512(3)
C26 C28 1.545(3)
C29 O30 1.197(2)
C29 O31 1.340(2)
O31 C32 1.4442(19)
C33 N34 1.490(2)
N34 N35 1.206(2)
N35 N36 1.127(3)

loop_
_geom_torsion_atom_site_label_1
_geom_torsion_atom_site_label_2
_geom_torsion_atom_site_label_3
_geom_torsion_atom_site_label_4
_geom_torsion
C14 N1 C2 C3 178.54(14)
C14 N1 C2 C11 -0.6(2)
N1 C2 C3 C4 -178.87(14)
C11 C2 C3 C4 0.3(2)
N1 C2 C3 C33 0.6(2)
C11 C2 C3 C33 179.79(14)
C2 C3 C4 N5 177.62(14)
C33 C3 C4 N5 -1.8(2)
C2 C3 C4 C9 -1.4(2)
C33 C3 C4 C9 179.14(14)
C3 C4 N5 C6 -178.36(14)
C9 C4 N5 C6 0.6(2)
C4 N5 C6 C7 -1.8(2)
C4 N5 C6 C15 178.48(13)
N5 C6 C7 C8 1.0(3)
C15 C6 C7 C8 -179.28(14)
C6 C7 C8 O19 -178.78(14)
C6 C7 C8 C9 1.0(2)
N5 C4 C9 C10 -177.78(14)
C3 C4 C9 C10 1.2(2)
N5 C4 C9 C8 1.1(2)
C3 C4 C9 C8 -179.88(14)
O19 C8 C9 C10 -3.2(2)
C7 C8 C9 C10 176.97(15)
O19 C8 C9 C4 177.88(13)
C7 C8 C9 C4 -1.9(2)
C4 C9 C10 C11 0.1(2)
C8 C9 C10 C11 -178.76(14)
C9 C10 C11 C2 -1.2(2)
C9 C10 C11 C12 178.55(15)
N1 C2 C11 C10 -179.86(14)
C3 C2 C11 C10 1.0(2)
N1 C2 C11 C12 0.4(2)
C3 C2 C11 C12 -178.78(14)
C10 C11 C12 O24 -0.1(2)
C2 C11 C12 O24 179.65(13)
C10 C11 C12 C13 179.88(15)
C2 C11 C12 C13 -0.4(2)
O24 C12 C13 C14 -179.42(14)
C11 C12 C13 C14 0.6(2)
C2 N1 C14 C13 0.9(2)
C2 N1 C14 C29 -177.74(13)
C12 C13 C14 N1 -0.9(3)
C12 C13 C14 C29 177.66(14)
N5 C6 C15 O16 176.40(15)
C7 C6 C15 O16 -3.4(2)
N5 C6 C15 O17 -3.8(2)
C7 C6 C15 O17 176.42(13)
O16 C15 O17 C18 -1.6(3)
C6 C15 O17 C18 178.55(14)
C7 C8 O19 C20 -6.1(2)
C9 C8 O19 C20 174.13(13)
C8 O19 C20 C21 -171.52(14)
O19 C20 C21 C22 58.7(2)
O19 C20 C21 C23 -178.43(16)
C13 C12 O24 C25 1.5(3)
C11 C12 O24 C25 -178.49(14)
C12 O24 C25 C26 -178.31(15)
O24 C25 C26 C27 -62.2(2)
O24 C25 C26 C28 64.8(2)
N1 C14 C29 O30 -3.9(2)
C13 C14 C29 O30 177.36(16)
N1 C14 C29 O31 175.14(13)
C13 C14 C29 O31 -3.6(2)
O30 C29 O31 C32 2.0(2)
C14 C29 O31 C32 -177.05(14)
C4 C3 C33 N34 -90.75(18)
C2 C3 C33 N34 89.80(18)
C3 C33 N34 N35 -68.4(2)
C33 N34 N35 N36 177(2)
